data_4132037
loop_
_publ_author_name
'Sun, Yanqiu'
'Lei, Yilong'
'Dong, Huanli'
'Zhen, Yonggang'
'Hu, Wenping'

_publ_section_title
;
 Solvatomechanical Bending of Organic Charge Transfer Cocrystal.
;
_journal_issue 20
_journal_name_full 'Journal of the American Chemical Society'
_journal_page_first 6186
_journal_page_last 6189
_journal_paper_doi 10.1021/jacs.8b00772
_journal_volume 140
_journal_year 2018
_chemical_formula_sum 'C38 H30 N4 O2'
_chemical_formula_weight 574.66
_space_group_crystal_system monoclinic
_space_group_IT_number 12
_space_group_name_Hall '-C 2y'
_space_group_name_H-M_alt 'C 1 2/m 1'
_atom_sites_solution_hydrogens geom
_audit_creation_method SHELXL-2014/7
_cell_angle_alpha 90
_cell_angle_beta 97.60(2)
_cell_angle_gamma 90
_cell_formula_units_Z 2
_cell_length_a 13.039(2)
_cell_length_b 14.398(2)
_cell_length_c 7.8109(10)
_cell_measurement_reflns_used 2931
_cell_measurement_temperature 173(2)
_cell_measurement_theta_max 29.15
_cell_measurement_theta_min 2.63
_cell_volume 1453.5(4)
_computing_cell_refinement 'Bruker SAINT'
_computing_data_collection 'Bruker APEX2'
_computing_data_reduction 'Bruker SAINT'
_computing_molecular_graphics 'Bruker SHELXTL'
_computing_publication_material 'Bruker SHELXTL'
_computing_structure_refinement 'SHELXL-2014/7 (Sheldrick, 2014)'
_computing_structure_solution 'SHELXS-97 (Sheldrick 2008)'
_diffrn_ambient_temperature 173(2)
_diffrn_measured_fraction_theta_full 1.000
_diffrn_measured_fraction_theta_max 0.996
_diffrn_measurement_device_type 'Bruker APEX-II CCD'
_diffrn_measurement_method '\f and \w scans'
_diffrn_radiation_type MoK\a
_diffrn_radiation_wavelength 0.71073
_diffrn_reflns_av_R_equivalents 0.0222
_diffrn_reflns_av_unetI/netI 0.0193
_diffrn_reflns_Laue_measured_fraction_full 1.000
_diffrn_reflns_Laue_measured_fraction_max 0.996
_diffrn_reflns_limit_h_max 17
_diffrn_reflns_limit_h_min -17
_diffrn_reflns_limit_k_max 19
_diffrn_reflns_limit_k_min -18
_diffrn_reflns_limit_l_max 10
_diffrn_reflns_limit_l_min -10
_diffrn_reflns_number 7841
_diffrn_reflns_point_group_measured_fraction_full 1.000
_diffrn_reflns_point_group_measured_fraction_max 0.996
_diffrn_reflns_theta_full 25.242
_diffrn_reflns_theta_max 29.153
_diffrn_reflns_theta_min 2.117
_exptl_absorpt_coefficient_mu 0.082
_exptl_absorpt_correction_T_max 0.7458
_exptl_absorpt_correction_T_min 0.5990
_exptl_absorpt_correction_type multi-scan
_exptl_absorpt_process_details SADABS
_exptl_crystal_colour red
_exptl_crystal_density_diffrn 1.313
_exptl_crystal_description prism
_exptl_crystal_F_000 604
_exptl_crystal_size_max 0.40
_exptl_crystal_size_mid 0.20
_exptl_crystal_size_min 0.15
_refine_diff_density_max 0.369
_refine_diff_density_min -0.318
_refine_diff_density_rms 0.056
_refine_ls_extinction_method none
_refine_ls_goodness_of_fit_ref 1.035
_refine_ls_hydrogen_treatment constr
_refine_ls_matrix_type full
_refine_ls_number_parameters 106
_refine_ls_number_reflns 2035
_refine_ls_number_restraints 0
_refine_ls_restrained_S_all 1.035
_refine_ls_R_factor_all 0.0620
_refine_ls_R_factor_gt 0.0509
_refine_ls_shift/su_max 0.000
_refine_ls_shift/su_mean 0.000
_refine_ls_structure_factor_coef Fsqd
_refine_ls_weighting_details 'w=1/[\s^2^(Fo^2^)+(0.0908P)^2^+0.7856P] where P=(Fo^2^+2Fc^2^)/3'
_refine_ls_weighting_scheme calc
_refine_ls_wR_factor_gt 0.1455
_refine_ls_wR_factor_ref 0.1574
_reflns_Friedel_coverage 0.000
_reflns_number_gt 1648
_reflns_number_total 2035
_reflns_threshold_expression 'I > 2\s(I)'
_cod_data_source_file ja8b00772_si_005.cif
_cod_data_source_block shelx
_cod_original_sg_symbol_H-M 'C 2/m'
_cod_database_code 4132037
_shelx_shelxl_version_number 2014/7
_shelx_space_group_comment
;
The symmetry employed for this shelxl refinement is uniquely defined
by the following loop, which should always be used as a source of
symmetry information in preference to the above space-group names.
They are only intended as comments.
;

loop_
_space_group_symop_operation_xyz
'x, y, z'
'-x, y, -z'
'x+1/2, y+1/2, z'
'-x+1/2, y+1/2, -z'
'-x, -y, -z'
'x, -y, z'
'-x+1/2, -y+1/2, -z'
'x+1/2, -y+1/2, z'

loop_
_atom_site_label
_atom_site_type_symbol
_atom_site_fract_x
_atom_site_fract_y
_atom_site_fract_z
_atom_site_U_iso_or_equiv
_atom_site_adp_type
_atom_site_occupancy
_atom_site_site_symmetry_order
_atom_site_calc_flag
_atom_site_refinement_flags_posn
_atom_site_refinement_flags_adp
_atom_site_refinement_flags_occupancy
N1 N 0.37729(10) 0.73884(8) 0.12774(16) 0.0391(3) Uani 1 1 d . . .
C1 C 0.41089(9) 0.67021(8) 0.08785(15) 0.0265(3) Uani 1 1 d . . .
C2 C 0.45540(8) 0.58346(7) 0.04183(14) 0.0208(3) Uani 1 1 d . . .
C3 C 0.41083(11) 0.5000 0.0828(2) 0.0222(3) Uani 1 2 d S T P
H3 H 0.3503 0.5000 0.1384 0.027 Uiso 1 2 calc R U P
C4 C 0.68755(11) 0.5000 0.34521(19) 0.0229(3) Uani 1 2 d S T P
C5 C 0.73231(9) 0.41445(9) 0.30522(15) 0.0282(3) Uani 1 1 d . . .
H5 H 0.7929 0.4141 0.2498 0.034 Uiso 1 1 calc R U .
C6 C 0.68876(9) 0.33225(9) 0.34585(16) 0.0295(3) Uani 1 1 d . . .
H6 H 0.7201 0.2752 0.3207 0.035 Uiso 1 1 calc R U .
C7 C 0.59793(9) 0.33173(8) 0.42461(15) 0.0259(3) Uani 1 1 d . . .
H7 H 0.5693 0.2739 0.4528 0.031 Uiso 1 1 calc R U .
C8 C 0.54894(8) 0.41336(7) 0.46227(13) 0.0192(2) Uani 1 1 d . . .
C9 C 0.59472(11) 0.5000 0.42431(18) 0.0185(3) Uani 1 2 d S T P
C10 C 0.14598(17) 0.57831(12) 0.1972(3) 0.0566(5) Uani 1 1 d . . .
H10A H 0.1298 0.6318 0.1187 0.068 Uiso 1 1 calc R U .
H10B H 0.2040 0.5957 0.2863 0.068 Uiso 1 1 calc R U .
C11 C 0.05391(19) 0.55197(16) 0.2791(3) 0.0776(7) Uani 1 1 d . . .
H11A H -0.0101 0.5764 0.2120 0.093 Uiso 1 1 calc R U .
H11B H 0.0593 0.5764 0.3985 0.093 Uiso 1 1 calc R U .
O1 O 0.17259(12) 0.5000 0.1037(2) 0.0499(4) Uani 1 2 d S T P

loop_
_atom_site_aniso_label
_atom_site_aniso_U_11
_atom_site_aniso_U_22
_atom_site_aniso_U_33
_atom_site_aniso_U_23
_atom_site_aniso_U_13
_atom_site_aniso_U_12
N1 0.0484(7) 0.0293(6) 0.0412(6) -0.0016(5) 0.0120(5) 0.0111(5)
C1 0.0304(6) 0.0242(6) 0.0255(6) 0.0011(4) 0.0060(4) 0.0028(4)
C2 0.0230(5) 0.0204(5) 0.0188(5) -0.0002(4) 0.0017(4) 0.0020(4)
C3 0.0212(7) 0.0237(8) 0.0223(7) 0.000 0.0050(5) 0.000
C4 0.0213(7) 0.0283(8) 0.0188(7) 0.000 0.0019(5) 0.000
C5 0.0243(5) 0.0357(7) 0.0251(6) -0.0006(4) 0.0051(4) 0.0072(4)
C6 0.0326(6) 0.0275(6) 0.0286(6) -0.0015(4) 0.0043(5) 0.0110(4)
C7 0.0330(6) 0.0193(5) 0.0256(6) 0.0005(4) 0.0045(4) 0.0051(4)
C8 0.0232(5) 0.0175(5) 0.0167(5) 0.0004(3) 0.0018(4) 0.0013(3)
C9 0.0200(6) 0.0192(7) 0.0158(6) 0.000 0.0004(5) 0.000
C10 0.0740(12) 0.0356(9) 0.0609(11) 0.0027(7) 0.0114(9) -0.0009(7)
C11 0.0781(14) 0.0768(14) 0.0870(15) 0.0035(12) 0.0449(12) 0.0289(11)
O1 0.0414(8) 0.0518(9) 0.0604(10) 0.000 0.0215(7) 0.000

loop_
_atom_type_symbol
_atom_type_description
_atom_type_scat_dispersion_real
_atom_type_scat_dispersion_imag
_atom_type_scat_source
N N 0.0061 0.0033 'International Tables Vol C Tables 4.2.6.8 and 6.1.1.4'
C C 0.0033 0.0016 'International Tables Vol C Tables 4.2.6.8 and 6.1.1.4'
O O 0.0106 0.0060 'International Tables Vol C Tables 4.2.6.8 and 6.1.1.4'
H H 0.0000 0.0000 'International Tables Vol C Tables 4.2.6.8 and 6.1.1.4'

loop_
_geom_angle_atom_site_label_1
_geom_angle_atom_site_label_2
_geom_angle_atom_site_label_3
_geom_angle
_geom_angle_site_symmetry_1
_geom_angle_site_symmetry_3
N1 C1 C2 178.39(14) . .
C3 C2 C2 120.21(7) . 2_655
C3 C2 C1 119.78(10) . .
C2 C2 C1 120.01(6) 2_655 .
C2 C3 C2 119.58(13) . 6_565
C2 C3 H3 120.2 . .
C2 C3 H3 120.2 6_565 .
C5 C4 C5 120.96(14) . 6_565
C5 C4 C9 119.52(7) . .
C5 C4 C9 119.51(7) 6_565 .
C6 C5 C4 120.38(11) . .
C6 C5 H5 119.8 . .
C4 C5 H5 119.8 . .
C5 C6 C7 120.39(10) . .
C5 C6 H6 119.8 . .
C7 C6 H6 119.8 . .
C8 C7 C6 121.79(11) . .
C8 C7 H7 119.1 . .
C6 C7 H7 119.1 . .
C7 C8 C9 118.56(10) . .
C7 C8 C8 122.12(6) . 2_656
C9 C8 C8 119.31(6) . 2_656
C4 C9 C8 119.32(6) . 6_565
C4 C9 C8 119.32(6) . .
C8 C9 C8 121.36(13) 6_565 .
O1 C10 C11 106.71(16) . .
O1 C10 H10A 110.4 . .
C11 C10 H10A 110.4 . .
O1 C10 H10B 110.4 . .
C11 C10 H10B 110.4 . .
H10A C10 H10B 108.6 . .
C10 C11 C11 104.82(11) . 6_565
C10 C11 H11A 110.8 . .
C11 C11 H11A 110.8 6_565 .
C10 C11 H11B 110.8 . .
C11 C11 H11B 110.8 6_565 .
H11A C11 H11B 108.9 . .
C10 O1 C10 106.05(18) 6_565 .

loop_
_geom_bond_atom_site_label_1
_geom_bond_atom_site_label_2
_geom_bond_distance
_geom_bond_site_symmetry_2
N1 C1 1.1408(16) .
C1 C2 1.4427(15) .
C2 C3 1.3905(13) .
C2 C2 1.407(2) 2_655
C3 C2 1.3905(13) 6_565
C3 H3 0.9500 .
C4 C5 1.4154(14) .
C4 C5 1.4155(14) 6_565
C4 C9 1.430(2) .
C5 C6 1.3680(18) .
C5 H5 0.9500 .
C6 C7 1.4049(17) .
C6 H6 0.9500 .
C7 C8 1.3876(14) .
C7 H7 0.9500 .
C8 C9 1.4307(12) .
C8 C8 1.475(2) 2_656
C9 C8 1.4307(12) 6_565
C10 O1 1.411(2) .
C10 C11 1.483(3) .
C10 H10A 0.9900 .
C10 H10B 0.9900 .
C11 C11 1.496(5) 6_565
C11 H11A 0.9900 .
C11 H11B 0.9900 .
O1 C10 1.411(2) 6_565
